data_2216295
loop_
_publ_author_name
'G. Ramachandran'
'Charles Christopher Kanakam'
'V. Manivannan'
'Vijay Thiruvenkatam'
'T. N. Guru Row'

_publ_section_title
;
 2-Ethoxy-4-methylphenyl <i>p</i>-toluenesulfonate
;
_journal_coeditor_code BT2585
_journal_issue 12
_journal_name_full 'Acta Crystallographica Section E'
_journal_page_first o4638
_journal_page_last o4638
_journal_paper_doi 10.1107/S160053680705619X
_journal_volume 63
_journal_year 2007
_chemical_formula_iupac 'C16 H18 O4 S'
_chemical_formula_moiety 'C16 H18 O4 S'
_chemical_formula_sum 'C16 H18 O4 S'
_chemical_formula_weight 306.36
_chemical_name_systematic
;
2-Ethoxy-4-methylphenyl p-toluenesulfonate
;
_space_group_IT_number 2
_symmetry_cell_setting triclinic
_symmetry_space_group_name_Hall '-P 1'
_symmetry_space_group_name_H-M 'P -1'
_atom_sites_solution_hydrogens geom
_atom_sites_solution_primary direct
_atom_sites_solution_secondary difmap
_audit_creation_method SHELXL-97
_cell_angle_alpha 104.678(2)
_cell_angle_beta 99.653(2)
_cell_angle_gamma 94.906(2)
_cell_formula_units_Z 2
_cell_length_a 7.8095(10)
_cell_length_b 9.2787(12)
_cell_length_c 11.4058(15)
_cell_measurement_reflns_used 2654
_cell_measurement_temperature 295(2)
_cell_measurement_theta_max 24.71
_cell_measurement_theta_min 1.88
_cell_volume 781.06(18)
_computing_cell_refinement 'APEX2 (Bruker, 2004)'
_computing_data_collection 'APEX2 (Bruker, 2004)'
_computing_data_reduction 'APEX2 (Bruker, 2004)'
_computing_molecular_graphics 'PLATON (Spek, 2003)'
_computing_publication_material 'SHELXL97 (Sheldrick, 1997)'
_computing_structure_refinement 'SHELXL97 (Sheldrick, 1997)'
_computing_structure_solution 'SHELXS97 (Sheldrick, 1997)'
_diffrn_ambient_temperature 295(2)
_diffrn_measured_fraction_theta_full 0.998
_diffrn_measured_fraction_theta_max 0.998
_diffrn_measurement_device_type 'Bruker Kappa APEX)'
_diffrn_measurement_method '\w and \f scan'
_diffrn_radiation_monochromator graphite
_diffrn_radiation_source 'fine-focus sealed tube'
_diffrn_radiation_type MoK\a
_diffrn_radiation_wavelength 0.71073
_diffrn_reflns_av_R_equivalents 0.0157
_diffrn_reflns_av_sigmaI/netI 0.0177
_diffrn_reflns_limit_h_max 9
_diffrn_reflns_limit_h_min -9
_diffrn_reflns_limit_k_max 10
_diffrn_reflns_limit_k_min -10
_diffrn_reflns_limit_l_max 13
_diffrn_reflns_limit_l_min -13
_diffrn_reflns_number 7352
_diffrn_reflns_theta_full 24.71
_diffrn_reflns_theta_max 24.71
_diffrn_reflns_theta_min 1.88
_diffrn_standards_interval_time 0
_diffrn_standards_number 0
_exptl_absorpt_coefficient_mu 0.220
_exptl_absorpt_correction_T_max 0.9699
_exptl_absorpt_correction_T_min 0.9020
_exptl_absorpt_correction_type multi-scan
_exptl_absorpt_process_details '(SADABS; Sheldrick, 1996)'
_exptl_crystal_colour colourless
_exptl_crystal_density_diffrn 1.303
_exptl_crystal_density_method 'not measured'
_exptl_crystal_description block
_exptl_crystal_F_000 324
_exptl_crystal_size_max 0.48
_exptl_crystal_size_mid 0.46
_exptl_crystal_size_min 0.14
_refine_diff_density_max 0.213
_refine_diff_density_min -0.206
_refine_ls_extinction_method none
_refine_ls_goodness_of_fit_ref 1.060
_refine_ls_hydrogen_treatment constr
_refine_ls_matrix_type full
_refine_ls_number_parameters 193
_refine_ls_number_reflns 2654
_refine_ls_number_restraints 0
_refine_ls_restrained_S_all 1.060
_refine_ls_R_factor_all 0.0444
_refine_ls_R_factor_gt 0.0387
_refine_ls_shift/su_max 0.000
_refine_ls_shift/su_mean 0.000
_refine_ls_structure_factor_coef Fsqd
_refine_ls_weighting_details 'calc w=1/[\s^2^(Fo^2^)+(0.0551P)^2^+0.2034P] where P=(Fo^2^+2Fc^2^)/3'
_refine_ls_weighting_scheme calc
_refine_ls_wR_factor_gt 0.1028
_refine_ls_wR_factor_ref 0.1065
_reflns_number_gt 2338
_reflns_number_total 2654
_reflns_threshold_expression I>2\s(I)
_cod_data_source_file bt2585.cif
_cod_data_source_block I
_cod_depositor_comments
;
The following automatic conversions were performed:
'_symmetry_cell_setting' value 'Triclinic' changed to 'triclinic'
according to '/home/saulius/struct/CIF-dictionaries/cif_core.dic'
dictionary named 'cif_core.dic' version 2.4.1 from
2010-06-29.

'_geom_hbond_publ_flag' value 'Y' changed to 'y' according to
'/home/saulius/struct/CIF-dictionaries/cif_core.dic' dictionary named
'cif_core.dic' version 2.4.1 from 2010-06-29 (3 times).

Automatic conversion script
Id: cif_fix_enum 1527 2010-12-29 10:47:43Z saulius 

The following automatic conversions were performed:

'_symmetry_cell_setting' value 'Triclinic' changed to 'triclinic'
according to /home/saulius/struct/CIF-dictionaries/cif_core.dic
dictionary named 'cif_core.dic' version 2.4.1 from
2010-06-29.

'_geom_hbond_publ_flag' value 'Y' changed to 'y'
according to /home/saulius/struct/CIF-dictionaries/cif_core.dic
dictionary named 'cif_core.dic' version 2.4.1 from 2010-06-29 (3
times).

Automatic conversion script
Id: cif_fix_values 1715 2011-07-08 13:25:40Z adriana 
;
_cod_database_code 2216295
_cod_database_fobs_code 2216295

loop_
_symmetry_equiv_pos_as_xyz
'x, y, z'
'-x, -y, -z'

loop_
_atom_site_type_symbol
_atom_site_label
_atom_site_fract_x
_atom_site_fract_y
_atom_site_fract_z
_atom_site_U_iso_or_equiv
_atom_site_adp_type
_atom_site_calc_flag
_atom_site_refinement_flags
_atom_site_occupancy
S S1 0.34100(7) 0.33058(5) 0.26424(4) 0.05261(18) Uani d . 1
O O1 0.52497(16) 0.28192(14) 0.31438(12) 0.0548(4) Uani d . 1
O O4 0.69333(17) 0.21268(14) 0.12633(12) 0.0544(4) Uani d . 1
O O3 0.2656(2) 0.23076(18) 0.14687(12) 0.0674(4) Uani d . 1
O O2 0.3812(2) 0.48652(17) 0.27924(16) 0.0795(5) Uani d . 1
C C1 0.2133(2) 0.3036(2) 0.37126(16) 0.0440(4) Uani d . 1
C C13 0.6426(2) 0.0974(2) 0.17164(15) 0.0435(4) Uani d . 1
C C12 0.6741(2) -0.0497(2) 0.12995(16) 0.0464(4) Uani d . 1
H H12 0.7323 -0.0753 0.0643 0.056 Uiso calc R 1
C C8 0.5536(2) 0.1316(2) 0.26945(16) 0.0455(4) Uani d . 1
C C9 0.5040(2) 0.0247(2) 0.32517(17) 0.0538(5) Uani d . 1
H H9 0.4477 0.0506 0.3918 0.065 Uiso calc R 1
C C6 0.0909(2) 0.1766(2) 0.34244(17) 0.0517(5) Uani d . 1
H H6 0.0768 0.1046 0.2669 0.062 Uiso calc R 1
C C15 0.7938(3) 0.1811(2) 0.03069(18) 0.0528(5) Uani d . 1
H H15A 0.7230 0.1125 -0.0438 0.063 Uiso calc R 1
H H15B 0.8951 0.1350 0.0567 0.063 Uiso calc R 1
C C11 0.6209(2) -0.1601(2) 0.18391(18) 0.0493(4) Uani d . 1
C C2 0.2360(3) 0.4108(2) 0.48349(17) 0.0522(5) Uani d . 1
H H2 0.3187 0.4958 0.5024 0.063 Uiso calc R 1
C C4 0.0098(3) 0.2646(2) 0.54036(19) 0.0559(5) Uani d . 1
C C10 0.5370(3) -0.1207(2) 0.28299(18) 0.0566(5) Uani d . 1
H H10 0.5030 -0.1929 0.3211 0.068 Uiso calc R 1
C C5 -0.0096(3) 0.1585(2) 0.42711(19) 0.0566(5) Uani d . 1
H H5 -0.0922 0.0735 0.4081 0.068 Uiso calc R 1
C C3 0.1343(3) 0.3898(2) 0.56696(18) 0.0611(5) Uani d . 1
H H3 0.1496 0.4612 0.6429 0.073 Uiso calc R 1
C C14 0.6526(3) -0.3197(2) 0.1314(2) 0.0688(6) Uani d . 1
H H14A 0.5991 -0.3841 0.1728 0.103 Uiso calc R 1
H H14B 0.7764 -0.3245 0.1432 0.103 Uiso calc R 1
H H14C 0.6025 -0.3521 0.0446 0.103 Uiso calc R 1
C C16 0.8511(3) 0.3271(3) 0.0064(2) 0.0790(7) Uani d . 1
H H16A 0.7499 0.3713 -0.0199 0.118 Uiso calc R 1
H H16B 0.9193 0.3094 -0.0572 0.118 Uiso calc R 1
H H16C 0.9208 0.3941 0.0807 0.118 Uiso calc R 1
C C7 -0.1038(4) 0.2435(3) 0.6305(3) 0.0897(8) Uani d . 1
H H7A -0.0548 0.1789 0.6772 0.135 Uiso calc R 1
H H7B -0.2196 0.1988 0.5862 0.135 Uiso calc R 1
H H7C -0.1096 0.3393 0.6858 0.135 Uiso calc R 1

loop_
_atom_site_aniso_label
_atom_site_aniso_U_11
_atom_site_aniso_U_22
_atom_site_aniso_U_33
_atom_site_aniso_U_12
_atom_site_aniso_U_13
_atom_site_aniso_U_23
S1 0.0591(3) 0.0523(3) 0.0535(3) 0.0119(2) 0.0268(2) 0.0154(2)
O1 0.0466(7) 0.0511(8) 0.0602(8) 0.0028(6) 0.0201(6) -0.0012(6)
O4 0.0615(8) 0.0459(7) 0.0635(8) 0.0069(6) 0.0322(7) 0.0160(6)
O3 0.0696(9) 0.0892(11) 0.0448(8) 0.0208(8) 0.0181(7) 0.0129(7)
O2 0.0996(12) 0.0575(9) 0.1041(12) 0.0188(8) 0.0587(10) 0.0346(9)
C1 0.0412(9) 0.0472(10) 0.0467(10) 0.0100(8) 0.0151(8) 0.0127(8)
C13 0.0392(9) 0.0470(10) 0.0428(9) 0.0001(7) 0.0108(7) 0.0099(8)
C12 0.0465(10) 0.0497(11) 0.0441(10) 0.0059(8) 0.0160(8) 0.0102(8)
C8 0.0379(9) 0.0488(10) 0.0459(10) 0.0019(8) 0.0120(8) 0.0047(8)
C9 0.0471(10) 0.0686(13) 0.0499(11) 0.0064(9) 0.0212(8) 0.0163(9)
C6 0.0513(11) 0.0516(11) 0.0484(10) 0.0031(8) 0.0109(8) 0.0073(8)
C15 0.0521(11) 0.0580(12) 0.0553(11) 0.0079(9) 0.0232(9) 0.0196(9)
C11 0.0453(10) 0.0488(11) 0.0547(11) 0.0042(8) 0.0110(8) 0.0156(8)
C2 0.0546(11) 0.0475(11) 0.0528(11) 0.0027(8) 0.0180(9) 0.0069(9)
C4 0.0520(11) 0.0659(13) 0.0631(12) 0.0203(10) 0.0250(9) 0.0287(10)
C10 0.0530(11) 0.0627(13) 0.0638(12) 0.0053(9) 0.0218(10) 0.0286(10)
C5 0.0427(10) 0.0614(12) 0.0693(13) 0.0023(9) 0.0132(9) 0.0242(10)
C3 0.0736(14) 0.0638(13) 0.0479(11) 0.0171(11) 0.0243(10) 0.0080(9)
C14 0.0793(15) 0.0508(12) 0.0835(15) 0.0122(11) 0.0262(12) 0.0230(11)
C16 0.0830(17) 0.0744(16) 0.0989(18) 0.0104(12) 0.0454(14) 0.0408(14)
C7 0.0916(18) 0.109(2) 0.0970(19) 0.0282(16) 0.0599(16) 0.0468(16)

loop_
_atom_type_symbol
_atom_type_description
_atom_type_scat_dispersion_real
_atom_type_scat_dispersion_imag
_atom_type_scat_source
C C 0.0033 0.0016 'International Tables Vol C Tables 4.2.6.8 and 6.1.1.4'
H H 0.0000 0.0000 'International Tables Vol C Tables 4.2.6.8 and 6.1.1.4'
O O 0.0106 0.0060 'International Tables Vol C Tables 4.2.6.8 and 6.1.1.4'
S S 0.1246 0.1234 'International Tables Vol C Tables 4.2.6.8 and 6.1.1.4'

loop_
_geom_angle_atom_site_label_1
_geom_angle_atom_site_label_2
_geom_angle_atom_site_label_3
_geom_angle
O2 S1 O3 121.17(10)
O2 S1 O1 103.58(9)
O3 S1 O1 109.09(8)
O2 S1 C1 109.05(9)
O3 S1 C1 108.99(9)
O1 S1 C1 103.46(8)
C8 O1 S1 118.68(11)
C13 O4 C15 117.46(14)
C2 C1 C6 120.97(17)
C2 C1 S1 119.08(14)
C6 C1 S1 119.95(14)
O4 C13 C12 125.41(15)
O4 C13 C8 116.83(16)
C12 C13 C8 117.75(16)
C13 C12 C11 121.53(16)
C13 C12 H12 119.2
C11 C12 H12 119.2
C9 C8 C13 121.27(17)
C9 C8 O1 120.61(16)
C13 C8 O1 118.02(16)
C8 C9 C10 120.21(17)
C8 C9 H9 119.9
C10 C9 H9 119.9
C5 C6 C1 119.04(18)
C5 C6 H6 120.5
C1 C6 H6 120.5
O4 C15 C16 107.62(16)
O4 C15 H15A 110.2
C16 C15 H15A 110.2
O4 C15 H15B 110.2
C16 C15 H15B 110.2
H15A C15 H15B 108.5
C10 C11 C12 118.93(17)
C10 C11 C14 121.89(18)
C12 C11 C14 119.16(17)
C3 C2 C1 118.89(18)
C3 C2 H2 120.6
C1 C2 H2 120.6
C3 C4 C5 118.35(18)
C3 C4 C7 121.4(2)
C5 C4 C7 120.3(2)
C9 C10 C11 120.26(18)
C9 C10 H10 119.9
C11 C10 H10 119.9
C6 C5 C4 121.28(19)
C6 C5 H5 119.4
C4 C5 H5 119.4
C2 C3 C4 121.48(18)
C2 C3 H3 119.3
C4 C3 H3 119.3
C11 C14 H14A 109.5
C11 C14 H14B 109.5
H14A C14 H14B 109.5
C11 C14 H14C 109.5
H14A C14 H14C 109.5
H14B C14 H14C 109.5
C15 C16 H16A 109.5
C15 C16 H16B 109.5
H16A C16 H16B 109.5
C15 C16 H16C 109.5
H16A C16 H16C 109.5
H16B C16 H16C 109.5
C4 C7 H7A 109.5
C4 C7 H7B 109.5
H7A C7 H7B 109.5
C4 C7 H7C 109.5
H7A C7 H7C 109.5
H7B C7 H7C 109.5

loop_
_geom_bond_atom_site_label_1
_geom_bond_atom_site_label_2
_geom_bond_distance
S1 O2 1.4143(16)
S1 O3 1.4180(15)
S1 O1 1.6004(14)
S1 C1 1.7517(17)
O1 C8 1.410(2)
O4 C13 1.358(2)
O4 C15 1.434(2)
C1 C2 1.381(2)
C1 C6 1.384(3)
C13 C12 1.385(2)
C13 C8 1.395(2)
C12 C11 1.390(3)
C12 H12 0.9300
C8 C9 1.369(3)
C9 C10 1.375(3)
C9 H9 0.9300
C6 C5 1.375(3)
C6 H6 0.9300
C15 C16 1.496(3)
C15 H15A 0.9700
C15 H15B 0.9700
C11 C10 1.385(3)
C11 C14 1.509(3)
C2 C3 1.377(3)
C2 H2 0.9300
C4 C3 1.384(3)
C4 C5 1.388(3)
C4 C7 1.504(3)
C10 H10 0.9300
C5 H5 0.9300
C3 H3 0.9300
C14 H14A 0.9600
C14 H14B 0.9600
C14 H14C 0.9600
C16 H16A 0.9600
C16 H16B 0.9600
C16 H16C 0.9600
C7 H7A 0.9600
C7 H7B 0.9600
C7 H7C 0.9600

loop_
_geom_hbond_atom_site_label_D
_geom_hbond_atom_site_label_H
_geom_hbond_atom_site_label_A
_geom_hbond_site_symmetry_A
_geom_hbond_distance_DH
_geom_hbond_distance_HA
_geom_hbond_distance_DA
_geom_hbond_angle_DHA
_geom_hbond_publ_flag
C6 H6 O3 . 0.93 2.57 2.926(2) 103 y
C2 H2 O1 2_666 0.93 2.58 3.353(2) 141 y
C12 H12 O3 2_655 0.93 2.48 3.310(2) 149 y

loop_
_geom_torsion_atom_site_label_1
_geom_torsion_atom_site_label_2
_geom_torsion_atom_site_label_3
_geom_torsion_atom_site_label_4
_geom_torsion
O2 S1 O1 C8 -154.33(13)
O3 S1 O1 C8 -24.01(15)
C1 S1 O1 C8 91.91(13)
O2 S1 C1 C2 -30.49(18)
O3 S1 C1 C2 -164.75(15)
O1 S1 C1 C2 79.27(16)
O2 S1 C1 C6 149.11(16)
O3 S1 C1 C6 14.85(18)
O1 S1 C1 C6 -101.13(16)
C15 O4 C13 C12 -2.6(3)
C15 O4 C13 C8 176.46(16)
O4 C13 C12 C11 178.42(16)
C8 C13 C12 C11 -0.6(3)
O4 C13 C8 C9 -177.01(16)
C12 C13 C8 C9 2.1(3)
O4 C13 C8 O1 -0.7(2)
C12 C13 C8 O1 178.41(15)
S1 O1 C8 C9 -87.46(19)
S1 O1 C8 C13 96.20(16)
C13 C8 C9 C10 -1.9(3)
O1 C8 C9 C10 -178.07(17)
C2 C1 C6 C5 0.4(3)
S1 C1 C6 C5 -179.20(14)
C13 O4 C15 C16 -173.64(17)
C13 C12 C11 C10 -1.1(3)
C13 C12 C11 C14 177.62(18)
C6 C1 C2 C3 -0.1(3)
S1 C1 C2 C3 179.48(15)
C8 C9 C10 C11 0.1(3)
C12 C11 C10 C9 1.4(3)
C14 C11 C10 C9 -177.30(19)
C1 C6 C5 C4 -0.1(3)
C3 C4 C5 C6 -0.4(3)
C7 C4 C5 C6 179.0(2)
C1 C2 C3 C4 -0.4(3)
C5 C4 C3 C2 0.7(3)
C7 C4 C3 C2 -178.7(2)

loop_
_cod_related_entry_id
_cod_related_entry_database
_cod_related_entry_code
1 ChemSpider 21120503
